data_2210474
loop_
_publ_author_name
'Wang, Zhen-Long'
'Zhang, Zhi-Bin'

_publ_section_title
;
 A monoclinic polymorph of bis(2-aminoacetato)nickel(II) monohydrate
;
_journal_coeditor_code AT2107
_journal_issue 10
_journal_name_full 'Acta Crystallographica Section E'
_journal_page_first m2546
_journal_page_last m2548
_journal_paper_doi 10.1107/S1600536806036282
_journal_volume 62
_journal_year 2006
_chemical_formula_iupac '[Ni (C2 H4 N1 O2)2] , H2 O'
_chemical_formula_moiety 'C4 H8 N2 Ni O4 , H2 O'
_chemical_formula_sum 'C4 H10 N2 Ni O5'
_chemical_formula_weight 224.85
_chemical_name_systematic
;
Bis(2-aminoacetato)nickel(II) monohydrate
;
_space_group_IT_number 15
_symmetry_cell_setting monoclinic
_symmetry_space_group_name_Hall '-C 2yc'
_symmetry_space_group_name_H-M 'C 1 2/c 1'
_atom_sites_solution_hydrogens geom
_atom_sites_solution_primary direct
_atom_sites_solution_secondary difmap
_audit_creation_method SHELXL97
_cell_angle_alpha 90.00
_cell_angle_beta 121.090(2)
_cell_angle_gamma 90.00
_cell_formula_units_Z 4
_cell_length_a 17.328(2)
_cell_length_b 5.2372(7)
_cell_length_c 9.6386(12)
_cell_measurement_reflns_used 1410
_cell_measurement_temperature 295(2)
_cell_measurement_theta_max 27.22
_cell_measurement_theta_min 2.75
_cell_volume 749.06(16)
_computing_cell_refinement 'SAINT-Plus (Bruker, 2002)'
_computing_data_collection 'SMART (Bruker, 2002)'
_computing_data_reduction SAINT-Plus
_computing_molecular_graphics 'SHELXTL (Bruker, 2002)'
_computing_publication_material SHELXTL
_computing_structure_refinement 'SHELXL97 (Sheldrick, 1997)'
_computing_structure_solution 'SHELXS97 (Sheldrick, 1997)'
_diffrn_ambient_temperature 295(2)
_diffrn_measured_fraction_theta_full 0.999
_diffrn_measured_fraction_theta_max 0.999
_diffrn_measurement_device_type 'Bruker APEX CCD area-detector'
_diffrn_measurement_method '\f and \w'
_diffrn_radiation_monochromator graphite
_diffrn_radiation_source 'fine-focus sealed tube'
_diffrn_radiation_type MoK\a
_diffrn_radiation_wavelength 0.71073
_diffrn_reflns_av_R_equivalents 0.0263
_diffrn_reflns_av_sigmaI/netI 0.0270
_diffrn_reflns_limit_h_max 21
_diffrn_reflns_limit_h_min -21
_diffrn_reflns_limit_k_max 6
_diffrn_reflns_limit_k_min -6
_diffrn_reflns_limit_l_max 11
_diffrn_reflns_limit_l_min -12
_diffrn_reflns_number 2856
_diffrn_reflns_theta_full 26.50
_diffrn_reflns_theta_max 26.50
_diffrn_reflns_theta_min 2.75
_diffrn_standards_decay_% 0
_diffrn_standards_interval_time 0
_diffrn_standards_number 0
_exptl_absorpt_coefficient_mu 2.576
_exptl_absorpt_correction_T_max 0.9747
_exptl_absorpt_correction_T_min 0.7536
_exptl_absorpt_correction_type multi-scan
_exptl_absorpt_process_details '(SADABS; Sheldrick, 1996)'
_exptl_crystal_colour green
_exptl_crystal_density_diffrn 1.994
_exptl_crystal_density_method 'not measured'
_exptl_crystal_description plate
_exptl_crystal_F_000 464
_exptl_crystal_size_max 0.15
_exptl_crystal_size_mid 0.09
_exptl_crystal_size_min 0.01
_refine_diff_density_max 0.334
_refine_diff_density_min -0.307
_refine_ls_extinction_method none
_refine_ls_goodness_of_fit_ref 1.093
_refine_ls_hydrogen_treatment mixed
_refine_ls_matrix_type full
_refine_ls_number_parameters 61
_refine_ls_number_reflns 776
_refine_ls_number_restraints 1
_refine_ls_restrained_S_all 1.093
_refine_ls_R_factor_all 0.0294
_refine_ls_R_factor_gt 0.0251
_refine_ls_shift/su_max 0.000
_refine_ls_shift/su_mean 0.000
_refine_ls_structure_factor_coef Fsqd
_refine_ls_weighting_details 'calc w = 1/[\s^2^(Fo^2^)+(0.0288P)^2^+0.6273P] where P=(Fo^2^+2Fc^2^)/3'
_refine_ls_weighting_scheme calc
_refine_ls_wR_factor_gt 0.0609
_refine_ls_wR_factor_ref 0.0627
_reflns_number_gt 703
_reflns_number_total 776
_reflns_threshold_expression I>2\s(I)
_cod_data_source_file at2107.cif
_cod_data_source_block I
_cod_original_cell_volume 749.04(17)
_cod_original_sg_symbol_H-M 'C 2/c'
_cod_database_code 2210474
_cod_database_fobs_code 2210474

loop_
_symmetry_equiv_pos_as_xyz
'x, y, z'
'-x, y, -z+1/2'
'x+1/2, y+1/2, z'
'-x+1/2, y+1/2, -z+1/2'
'-x, -y, -z'
'x, -y, z-1/2'
'-x+1/2, -y+1/2, -z'
'x+1/2, -y+1/2, z-1/2'

loop_
_atom_site_type_symbol
_atom_site_label
_atom_site_fract_x
_atom_site_fract_y
_atom_site_fract_z
_atom_site_U_iso_or_equiv
_atom_site_adp_type
_atom_site_calc_flag
_atom_site_refinement_flags
_atom_site_occupancy
Ni Ni1 0.2500 0.2500 0.5000 0.02423(16) Uani d S 1
N N1 0.15623(12) 0.4669(3) 0.4984(2) 0.0265(4) Uani d . 1
H H1A 0.1821 0.6034 0.5627 0.032 Uiso calc R 1
H H1B 0.1182 0.5235 0.3971 0.032 Uiso calc R 1
O O1 0.12728(12) -0.0524(3) 0.7129(2) 0.0391(4) Uani d . 1
O O2 0.21794(10) 0.0048(3) 0.61611(19) 0.0280(4) Uani d . 1
O O3 0.5000 0.7074(5) 0.7500 0.0395(6) Uani d SD 1
C C1 0.15333(15) 0.0736(4) 0.6354(3) 0.0255(5) Uani d . 1
C C2 0.10580(16) 0.3208(4) 0.5558(3) 0.0291(5) Uani d . 1
H H2A 0.0460 0.2832 0.4651 0.035 Uiso calc R 1
H H2B 0.0991 0.4229 0.6330 0.035 Uiso calc R 1
H H3 0.531(2) 0.614(5) 0.727(4) 0.085(13) Uiso d D 1

loop_
_atom_site_aniso_label
_atom_site_aniso_U_11
_atom_site_aniso_U_22
_atom_site_aniso_U_33
_atom_site_aniso_U_12
_atom_site_aniso_U_13
_atom_site_aniso_U_23
Ni1 0.0311(3) 0.0157(2) 0.0379(3) 0.00391(15) 0.0263(2) 0.00526(16)
N1 0.0299(10) 0.0202(9) 0.0320(11) 0.0024(8) 0.0178(9) 0.0033(8)
O1 0.0446(10) 0.0349(9) 0.0552(11) 0.0075(8) 0.0381(9) 0.0148(8)
O2 0.0319(8) 0.0210(7) 0.0395(9) 0.0035(6) 0.0245(8) 0.0052(7)
O3 0.0425(16) 0.0342(14) 0.0538(17) 0.000 0.0334(14) 0.000
C1 0.0266(11) 0.0228(11) 0.0297(12) -0.0012(9) 0.0165(10) -0.0003(9)
C2 0.0303(12) 0.0256(11) 0.0370(13) 0.0053(9) 0.0214(11) 0.0040(10)

loop_
_atom_type_symbol
_atom_type_description
_atom_type_scat_dispersion_real
_atom_type_scat_dispersion_imag
_atom_type_scat_source
C C 0.0033 0.0016 'International Tables Vol C Tables 4.2.6.8 and 6.1.1.4'
H H 0.0000 0.0000 'International Tables Vol C Tables 4.2.6.8 and 6.1.1.4'
N N 0.0061 0.0033 'International Tables Vol C Tables 4.2.6.8 and 6.1.1.4'
O O 0.0106 0.0060 'International Tables Vol C Tables 4.2.6.8 and 6.1.1.4'
Ni Ni 0.3393 1.1124 'International Tables Vol C Tables 4.2.6.8 and 6.1.1.4'

loop_
_geom_angle_atom_site_label_1
_geom_angle_atom_site_label_2
_geom_angle_atom_site_label_3
_geom_angle_site_symmetry_1
_geom_angle_site_symmetry_3
_geom_angle
_geom_angle_publ_flag
O2 Ni1 N1 . . 84.70(10) y
O2 Ni1 N1 . 7_556 95.30(10) y
N1 Ni1 N1 7_556 . 180.0 y
O2 Ni1 O2 7_556 . 180.00(10) y
O2 Ni1 N1 7_556 7_556 84.70(10) ?
C2 N1 Ni1 . . 110.20(10) ?
C2 N1 H1A . . 109.6 ?
Ni1 N1 H1A . . 109.6 ?
C2 N1 H1B . . 109.6 ?
Ni1 N1 H1B . . 109.6 ?
H1A N1 H1B . . 108.1 ?
C1 O2 Ni1 . . 115.20(13) ?
O1 C1 O2 . . 123.7(2) ?
O1 C1 C2 . . 119.2(2) ?
O2 C1 C2 . . 117.10(18) ?
N1 C2 C1 . . 111.29(18) ?
N1 C2 H2A . . 109.4 ?
C1 C2 H2A . . 109.4 ?
N1 C2 H2B . . 109.4 ?
C1 C2 H2B . . 109.4 ?
H2A C2 H2B . . 108.0 ?

loop_
_geom_bond_atom_site_label_1
_geom_bond_atom_site_label_2
_geom_bond_site_symmetry_2
_geom_bond_distance
_geom_bond_publ_flag
Ni1 O2 7_556 1.9630(10) ?
Ni1 O2 . 1.9630(10) y
Ni1 N1 7_556 1.976(2) ?
Ni1 N1 . 1.976(2) y
N1 C2 . 1.468(3) ?
N1 H1A . 0.9000 ?
N1 H1B . 0.9000 ?
O1 C1 . 1.243(3) ?
O2 C1 . 1.278(3) ?
O3 H3 . 0.831(10) ?
C1 C2 . 1.514(3) ?
C2 H2A . 0.9700 ?
C2 H2B . 0.9700 ?

loop_
_geom_hbond_atom_site_label_D
_geom_hbond_atom_site_label_H
_geom_hbond_atom_site_label_A
_geom_hbond_site_symmetry_A
_geom_hbond_distance_DH
_geom_hbond_distance_HA
_geom_hbond_distance_DA
_geom_hbond_angle_DHA
O3 H3 O1 3 0.831(10) 1.953(13) 2.767(2) 166(4)
N1 H1B O3 7_566 0.90 2.28 3.045(2) 142.9
N1 H1A O2 1_565 0.90 2.18 3.019(2) 155.5

loop_
_geom_torsion_atom_site_label_1
_geom_torsion_atom_site_label_2
_geom_torsion_atom_site_label_3
_geom_torsion_atom_site_label_4
_geom_torsion_site_symmetry_1
_geom_torsion
_geom_torsion_publ_flag
O2 Ni1 N1 C2 7_556 170.9(2) ?
O2 Ni1 N1 C2 . -9.1(2) y
N1 Ni1 O2 C1 7_556 -177.4(2) ?
N1 Ni1 O2 C1 . 2.6(2) y
Ni1 O2 C1 O1 . -176.4(2) y
Ni1 O2 C1 C2 . 4.8(3) y
Ni1 N1 C2 C1 . 13.4(2) y
O1 C1 C2 N1 . 168.7(2) y
O2 C1 C2 N1 . -12.4(3) y
